data_7156866
loop_
_publ_author_name
'Malassis, Julien'
'Vendeville, Jean-Baptiste'
'Nguyen, Qui-Hien'
'Boujon, Marie'
'Gaignard-Gaillard, Quentin'
'Light, Mark'
'Linclau, Bruno'

_publ_section_title
;
 Synthesis of vicinal dideoxy-difluorinated galactoses.
;
_journal_issue 21
_journal_name_full 'Organic &amp; biomolecular chemistry'
_journal_page_first 5331
_journal_page_last 5340
_journal_paper_doi 10.1039/c9ob00707e
_journal_volume 17
_journal_year 2019
_chemical_absolute_configuration syn
_chemical_formula_moiety 'C9 H14 F2 O4'
_chemical_formula_sum 'C9 H14 F2 O4'
_chemical_formula_weight 224.20
_space_group_crystal_system monoclinic
_space_group_IT_number 4
_space_group_name_Hall 'P 2yb'
_space_group_name_H-M_alt 'P 1 21 1'
_symmetry_space_group_name_Hall 'P 2yb'
_symmetry_space_group_name_H-M 'P 1 21 1'
_atom_sites_solution_hydrogens mixed
_audit_creation_date 2016-02-24
_audit_creation_method
;
Olex2 1.2-alpha
(compiled 2016.02.19 svn.r3266 for OlexSys, GUI svn.r5155)
;
_audit_update_record
;
2016-02-24 deposited with the CCDC.    2019-05-08 downloaded from the CCDC.
;
_cell_angle_alpha 90
_cell_angle_beta 98.836(4)
_cell_angle_gamma 90
_cell_formula_units_Z 4
_cell_length_a 10.9535(5)
_cell_length_b 7.9162(3)
_cell_length_c 11.9942(5)
_cell_measurement_reflns_used 6599
_cell_measurement_temperature 100(2)
_cell_measurement_theta_max 30.3980
_cell_measurement_theta_min 2.4950
_cell_volume 1027.68(8)
_computing_cell_refinement 'CrysAlisPro 1.171.38.41 (Rigaku OD, 2015)'
_computing_data_collection 'CrystalClear-SM Expert 3.1 b27 (Rigaku, 2013)'
_computing_data_reduction 'CrysAlisPro 1.171.38.41 (Rigaku OD, 2015)'
_computing_molecular_graphics 'Olex2 (Dolomanov et al., 2009)'
_computing_publication_material 'Olex2 (Dolomanov et al., 2009)'
_computing_structure_refinement 'ShelXL (Sheldrick, 2015)'
_computing_structure_solution 'ShelXT (Sheldrick, 2015)'
_diffrn_ambient_temperature 100(2)
_diffrn_detector 'CCD area detector'
_diffrn_detector_area_resol_mean 28.5714
_diffrn_detector_type 'Rigaku HG Saturn724+ (2x2 bin mode)'
_diffrn_measured_fraction_theta_full 0.998
_diffrn_measured_fraction_theta_max 0.998
_diffrn_measurement_details
;
List of Runs (angles in degrees, time in seconds):

  # Type    Start    End  Width  t~exp~   \w     \q     \k     \f   Frames
#--------------------------------------------------------------------------
  1  \w    -80.00  71.00   1.00   10.00    --  -19.00  18.00  30.00  151
  2  \w    -87.00  15.00   1.00   10.00    --  -19.00 -36.00-150.00  102
  3  \w    -25.00  60.00   1.00   10.00    --  -19.00  72.00-120.00   85
  4  \w      7.00  50.00   1.00   10.00    --  -19.00  18.00  90.00   43
  5  \w      7.00  18.00   1.00   10.00    --  -19.00 -72.00-180.00   11
  6  \w   -109.00 -98.00   1.00   10.00    --  -19.00 -72.00 -90.00   11
;
_diffrn_measurement_device 'four-circle \k diffractometer'
_diffrn_measurement_device_type 'dtrek-CrysAlisPro-abstract goniometer imported rigaku-d*trek images'
_diffrn_measurement_method 'profile data from \w-scans'
_diffrn_measurement_specimen_support 'MiTeGen MicroMesh'
_diffrn_orient_matrix_type 'CrysAlisPro convention (1999,Acta A55,543-557)'
_diffrn_orient_matrix_UB_11 0.0632475000
_diffrn_orient_matrix_UB_12 0.0066705000
_diffrn_orient_matrix_UB_13 -0.0061093000
_diffrn_orient_matrix_UB_21 0.0118052000
_diffrn_orient_matrix_UB_22 -0.0792361000
_diffrn_orient_matrix_UB_23 0.0269935000
_diffrn_orient_matrix_UB_31 -0.0125544000
_diffrn_orient_matrix_UB_32 -0.0411682000
_diffrn_orient_matrix_UB_33 -0.0530756000
_diffrn_radiation_collimation 0.3
_diffrn_radiation_monochromator 'Confocal mirrors, HF Varimax'
_diffrn_radiation_probe x-ray
_diffrn_radiation_type MoK\a
_diffrn_radiation_wavelength 0.71073
_diffrn_reflns_av_R_equivalents 0.0220
_diffrn_reflns_av_unetI/netI 0.0346
_diffrn_reflns_Laue_measured_fraction_full 0.998
_diffrn_reflns_Laue_measured_fraction_max 0.998
_diffrn_reflns_limit_h_max 14
_diffrn_reflns_limit_h_min -13
_diffrn_reflns_limit_k_max 10
_diffrn_reflns_limit_k_min -10
_diffrn_reflns_limit_l_max 16
_diffrn_reflns_limit_l_min -15
_diffrn_reflns_number 9660
_diffrn_reflns_point_group_measured_fraction_full 0.999
_diffrn_reflns_point_group_measured_fraction_max 0.993
_diffrn_reflns_theta_full 26.000
_diffrn_reflns_theta_max 28.692
_diffrn_reflns_theta_min 3.095
_diffrn_source 'Rotating Anode'
_diffrn_source_current 55.0
_diffrn_source_power 2.475
_diffrn_source_target Mo
_diffrn_source_type 'Rotating Anode'
_diffrn_source_voltage 45.0
_exptl_absorpt_coefficient_mu 0.134
_exptl_absorpt_correction_T_max 1.00000
_exptl_absorpt_correction_T_min 0.45479
_exptl_absorpt_correction_type multi-scan
_exptl_absorpt_process_details
'CrysAlisPro 1.171.38.41 (Rigaku Oxford Diffraction, 2015) Empirical absorption correction using spherical harmonics, implemented in SCALE3 ABSPACK scaling algorithm.'
_exptl_crystal_colour 'clear colourless'
_exptl_crystal_colour_lustre clear
_exptl_crystal_colour_primary colourless
_exptl_crystal_density_diffrn 1.449
_exptl_crystal_description block
_exptl_crystal_F_000 472
_exptl_crystal_recrystallization_method 'The material was recrystallised from --- by slow evaporation'
_exptl_crystal_size_max 0.31
_exptl_crystal_size_mid 0.24
_exptl_crystal_size_min 0.04
_refine_diff_density_max 0.305
_refine_diff_density_min -0.212
_refine_diff_density_rms 0.046
_refine_ls_abs_structure_details
;
 Flack x determined using 1908 quotients [(I+)-(I-)]/[(I+)+(I-)]
 (Parsons, Flack and Wagner, Acta Cryst. B69 (2013) 249-259).
;
_refine_ls_abs_structure_Flack 0.8(3)
_refine_ls_extinction_method none
_refine_ls_goodness_of_fit_ref 1.041
_refine_ls_hydrogen_treatment mixed
_refine_ls_matrix_type full
_refine_ls_number_parameters 283
_refine_ls_number_reflns 5263
_refine_ls_number_restraints 1
_refine_ls_restrained_S_all 1.041
_refine_ls_R_factor_all 0.0477
_refine_ls_R_factor_gt 0.0404
_refine_ls_shift/su_max 0.000
_refine_ls_shift/su_mean 0.000
_refine_ls_structure_factor_coef Fsqd
_refine_ls_weighting_details 'w=1/[\s^2^(Fo^2^)+(0.0475P)^2^+0.2227P] where P=(Fo^2^+2Fc^2^)/3'
_refine_ls_weighting_scheme calc
_refine_ls_wR_factor_gt 0.0907
_refine_ls_wR_factor_ref 0.0943
_reflns_Friedel_coverage 0.860
_reflns_Friedel_fraction_full 0.999
_reflns_Friedel_fraction_max 0.987
_reflns_number_gt 4687
_reflns_number_total 5263
_reflns_threshold_expression 'I > 2\s(I)'
_cod_data_source_file c9ob00707e2.cif
_cod_data_source_block 2016sot0008_k_100k
_cod_depositor_comments 'Adding full bibliography for 7156866--7156868.cif.'
_cod_original_cell_volume 1027.67(7)
_cod_database_code 7156866
_shelx_space_group_comment
;
The symmetry employed for this shelxl refinement is uniquely defined
by the following loop, which should always be used as a source of
symmetry information in preference to the above space-group names.
They are only intended as comments.
;
_diffrn_measurement_device_type2 'Rigaku AFC12 (Right)'
_reflns_odcompleteness_completeness 92.17
_reflns_odcompleteness_iscentric 1
_reflns_odcompleteness_theta 30.62
_olex2_refinement_description
;
1. Fixed Uiso
 At 1.2 times of:
  All C(H) groups, All C(H,H) groups
 At 1.5 times of:
  All C(H,H,H) groups
2.a Ternary CH refined with riding coordinates:
 C102(H102), C103(H103), C107(H107), C108(H108), C109(H109), C202(H202),
 C203(H203), C207(H207), C208(H208), C209(H209)
2.b Secondary CH2 refined with riding coordinates:
 C101(H10A,H10B), C201(H20A,H20B)
2.c Idealised Me refined as rotating group:
 C105(H10C,H10D,H10E), C106(H10F,H10G,H10H), C205(H20C,H20D,H20E), C206(H20F,
 H20G,H20H)
;
_shelx_shelxl_version_number 2014/7
_olex2_date_sample_submission 2016-02-03
_olex2_diffrn_ambient_temperature_device 'Oxford Cryosystems'
_olex2_exptl_crystal_mounting_method 'The crystal was mounted on a MITIGEN holder in perfluoroether oil'
_olex2_submission_original_sample_id JM7569-55F2
_olex2_submission_special_instructions 'No special instructions were received'
_oxdiff_exptl_absorpt_empirical_details
;
Empirical correction (ABSPACK) includes:
- Absorption correction using spherical harmonics
- Frame scaling
- Detector area scaling
;
_oxdiff_exptl_absorpt_empirical_full_max 1.799
_oxdiff_exptl_absorpt_empirical_full_min 0.618

loop_
_space_group_symop_operation_xyz
'x, y, z'
'-x, y+1/2, -z'

loop_
_atom_site_label
_atom_site_type_symbol
_atom_site_fract_x
_atom_site_fract_y
_atom_site_fract_z
_atom_site_U_iso_or_equiv
_atom_site_adp_type
_atom_site_occupancy
_atom_site_site_symmetry_order
_atom_site_calc_flag
_atom_site_refinement_flags_posn
F101 F -1.09212(14) -0.4246(2) -0.78136(12) 0.0247(3) Uani 1 1 d .
F102 F -1.07516(13) -0.4064(2) -1.01202(11) 0.0226(3) Uani 1 1 d .
O101 O -0.61836(16) -0.4071(2) -0.94229(14) 0.0214(4) Uani 1 1 d .
O102 O -0.82914(16) -0.4738(2) -0.99434(14) 0.0181(4) Uani 1 1 d .
O103 O -0.76768(16) -0.3249(2) -0.77411(14) 0.0194(4) Uani 1 1 d .
O104 O -0.92705(18) -0.1745(2) -0.70790(15) 0.0216(4) Uani 1 1 d .
H104 H -0.873(3) -0.131(4) -0.654(3) 0.031(9) Uiso 1 1 d .
C101 C -0.6462(3) -0.2378(3) -0.9114(2) 0.0228(5) Uani 1 1 d .
H10A H -0.6425 -0.1613 -0.9761 0.027 Uiso 1 1 calc R
H10B H -0.5835 -0.1998 -0.8480 0.027 Uiso 1 1 calc R
C102 C -0.7730(2) -0.2282(3) -0.8770(2) 0.0182(5) Uani 1 1 d .
H102 H -0.7952 -0.1081 -0.8638 0.022 Uiso 1 1 calc R
C103 C -0.8673(2) -0.3065(3) -0.9701(2) 0.0174(5) Uani 1 1 d .
H103 H -0.8749 -0.2353 -1.0397 0.021 Uiso 1 1 calc R
C104 C -0.7091(2) -0.4843(3) -1.0270(2) 0.0210(5) Uani 1 1 d .
C105 C -0.7066(3) -0.4035(4) -1.1422(2) 0.0299(6) Uani 1 1 d .
H10C H -0.7221 -0.2820 -1.1377 0.045 Uiso 1 1 calc GR
H10D H -0.7705 -0.4550 -1.1980 0.045 Uiso 1 1 calc GR
H10E H -0.6254 -0.4218 -1.1649 0.045 Uiso 1 1 calc GR
C106 C -0.6777(3) -0.6708(4) -1.0250(2) 0.0259(6) Uani 1 1 d .
H10F H -0.5931 -0.6858 -1.0406 0.039 Uiso 1 1 calc GR
H10G H -0.7353 -0.7298 -1.0827 0.039 Uiso 1 1 calc GR
H10H H -0.6844 -0.7175 -0.9505 0.039 Uiso 1 1 calc GR
C107 C -0.8813(2) -0.3335(3) -0.7318(2) 0.0184(5) Uani 1 1 d .
H107 H -0.8701 -0.4034 -0.6615 0.022 Uiso 1 1 calc R
C108 C -0.9783(2) -0.4178(3) -0.82089(19) 0.0181(5) Uani 1 1 d .
H108 H -0.9508 -0.5355 -0.8345 0.022 Uiso 1 1 calc R
C109 C -0.9913(2) -0.3203(3) -0.93039(19) 0.0181(5) Uani 1 1 d .
H109 H -1.0236 -0.2046 -0.9186 0.022 Uiso 1 1 calc R
F201 F -0.46134(15) -0.8276(2) -0.62285(14) 0.0279(4) Uani 1 1 d .
F202 F -0.21654(14) -0.78034(19) -0.51935(12) 0.0228(3) Uani 1 1 d .
O201 O -0.26815(17) -0.1719(2) -0.46061(15) 0.0200(4) Uani 1 1 d .
O202 O -0.23100(16) -0.4638(2) -0.44183(14) 0.0173(4) Uani 1 1 d .
O203 O -0.43706(16) -0.3701(2) -0.62229(15) 0.0210(4) Uani 1 1 d .
O204 O -0.4660(2) -0.5674(3) -0.77097(16) 0.0282(5) Uani 1 1 d .
H204 H -0.522(3) -0.517(5) -0.814(3) 0.038(10) Uiso 1 1 d .
C201 C -0.2701(3) -0.1762(3) -0.5807(2) 0.0215(5) Uani 1 1 d .
H20A H -0.1869 -0.1483 -0.5980 0.026 Uiso 1 1 calc R
H20B H -0.3286 -0.0899 -0.6169 0.026 Uiso 1 1 calc R
C202 C -0.3085(2) -0.3489(3) -0.6287(2) 0.0184(5) Uani 1 1 d .
H202 H -0.2957 -0.3541 -0.7094 0.022 Uiso 1 1 calc R
C203 C -0.2292(2) -0.4847(3) -0.5609(2) 0.0178(5) Uani 1 1 d .
H203 H -0.1423 -0.4773 -0.5765 0.021 Uiso 1 1 calc R
C204 C -0.1937(2) -0.2973(3) -0.3993(2) 0.0189(5) Uani 1 1 d .
C205 C -0.0559(2) -0.2703(3) -0.4026(2) 0.0237(5) Uani 1 1 d .
H20C H -0.0085 -0.3630 -0.3627 0.036 Uiso 1 1 calc GR
H20D H -0.0295 -0.1629 -0.3660 0.036 Uiso 1 1 calc GR
H20E H -0.0414 -0.2677 -0.4812 0.036 Uiso 1 1 calc GR
C206 C -0.2253(2) -0.2924(3) -0.2802(2) 0.0201(5) Uani 1 1 d .
H20F H -0.3093 -0.3353 -0.2808 0.030 Uiso 1 1 calc GR
H20G H -0.2202 -0.1758 -0.2525 0.030 Uiso 1 1 calc GR
H20H H -0.1667 -0.3630 -0.2306 0.030 Uiso 1 1 calc GR
C207 C -0.4852(3) -0.5314(3) -0.6599(2) 0.0227(5) Uani 1 1 d .
H207 H -0.5756 -0.5359 -0.6556 0.027 Uiso 1 1 calc R
C208 C -0.4174(2) -0.6690(3) -0.5839(2) 0.0217(5) Uani 1 1 d .
H208 H -0.4307 -0.6522 -0.5040 0.026 Uiso 1 1 calc R
C209 C -0.2810(2) -0.6599(3) -0.5921(2) 0.0183(5) Uani 1 1 d .
H209 H -0.2693 -0.6859 -0.6714 0.022 Uiso 1 1 calc R

loop_
_atom_site_aniso_label
_atom_site_aniso_U_11
_atom_site_aniso_U_22
_atom_site_aniso_U_33
_atom_site_aniso_U_23
_atom_site_aniso_U_13
_atom_site_aniso_U_12
F101 0.0217(8) 0.0291(8) 0.0235(7) 0.0009(7) 0.0039(6) -0.0021(6)
F102 0.0219(7) 0.0241(8) 0.0189(7) -0.0036(6) -0.0058(6) -0.0018(6)
O101 0.0194(8) 0.0229(9) 0.0207(8) -0.0001(7) -0.0008(7) 0.0012(7)
O102 0.0201(9) 0.0175(8) 0.0162(8) -0.0010(7) 0.0012(7) 0.0008(7)
O103 0.0219(9) 0.0183(8) 0.0165(8) 0.0019(7) -0.0022(7) 0.0001(7)
O104 0.0264(9) 0.0176(8) 0.0188(9) -0.0040(7) -0.0029(7) 0.0013(7)
C101 0.0241(13) 0.0183(12) 0.0247(13) 0.0008(10) -0.0008(10) -0.0042(10)
C102 0.0222(12) 0.0141(11) 0.0165(11) 0.0005(9) -0.0020(9) -0.0011(9)
C103 0.0211(12) 0.0137(11) 0.0158(10) 0.0003(9) -0.0018(9) 0.0017(9)
C104 0.0205(12) 0.0251(13) 0.0169(11) -0.0004(10) 0.0012(9) -0.0014(10)
C105 0.0305(14) 0.0411(17) 0.0184(12) 0.0033(12) 0.0045(10) -0.0012(13)
C106 0.0243(13) 0.0267(13) 0.0262(13) -0.0045(12) 0.0024(11) 0.0021(11)
C107 0.0225(12) 0.0165(11) 0.0149(10) -0.0005(9) -0.0012(9) 0.0003(10)
C108 0.0192(12) 0.0170(11) 0.0175(11) -0.0008(9) 0.0011(9) 0.0003(9)
C109 0.0207(12) 0.0160(11) 0.0147(11) -0.0008(9) -0.0061(9) -0.0005(9)
F201 0.0280(8) 0.0170(8) 0.0354(9) -0.0042(7) -0.0053(7) -0.0022(6)
F202 0.0275(8) 0.0163(7) 0.0220(7) 0.0004(6) -0.0050(6) 0.0047(6)
O201 0.0270(9) 0.0146(8) 0.0177(8) 0.0016(7) 0.0009(7) 0.0027(7)
O202 0.0244(9) 0.0126(8) 0.0137(8) -0.0003(6) -0.0007(7) -0.0014(7)
O203 0.0212(9) 0.0187(9) 0.0217(9) -0.0008(7) -0.0008(7) 0.0021(7)
O204 0.0348(11) 0.0269(10) 0.0187(9) -0.0026(8) -0.0087(8) 0.0080(9)
C201 0.0291(13) 0.0173(11) 0.0171(11) 0.0048(10) 0.0004(10) 0.0019(10)
C202 0.0230(12) 0.0160(11) 0.0155(11) 0.0029(9) 0.0010(9) 0.0022(9)
C203 0.0204(12) 0.0172(11) 0.0151(11) 0.0002(9) 0.0006(9) 0.0023(9)
C204 0.0232(12) 0.0123(11) 0.0199(11) 0.0007(9) -0.0009(9) -0.0002(9)
C205 0.0245(13) 0.0193(13) 0.0266(13) -0.0030(10) 0.0019(10) -0.0023(10)
C206 0.0255(12) 0.0153(11) 0.0178(11) -0.0022(9) -0.0016(9) 0.0000(10)
C207 0.0237(13) 0.0197(12) 0.0221(13) -0.0010(10) -0.0049(10) 0.0033(10)
C208 0.0252(13) 0.0161(11) 0.0218(12) -0.0019(10) -0.0028(10) -0.0009(10)
C209 0.0240(12) 0.0145(11) 0.0147(11) -0.0005(9) -0.0025(9) 0.0043(9)

loop_
_atom_type_symbol
_atom_type_description
_atom_type_scat_dispersion_real
_atom_type_scat_dispersion_imag
_atom_type_scat_source
C C 0.0033 0.0016 'International Tables Vol C Tables 4.2.6.8 and 6.1.1.4'
H H 0.0000 0.0000 'International Tables Vol C Tables 4.2.6.8 and 6.1.1.4'
F F 0.0171 0.0103 'International Tables Vol C Tables 4.2.6.8 and 6.1.1.4'
O O 0.0106 0.0060 'International Tables Vol C Tables 4.2.6.8 and 6.1.1.4'

loop_
_geom_angle_atom_site_label_1
_geom_angle_atom_site_label_2
_geom_angle_atom_site_label_3
_geom_angle
C101 O101 C104 115.2(2)
C104 O102 C103 114.74(19)
C107 O103 C102 114.12(18)
C107 O104 H104 107(2)
O101 C101 H10A 109.4
O101 C101 H10B 109.4
O101 C101 C102 111.0(2)
H10A C101 H10B 108.0
C102 C101 H10A 109.4
C102 C101 H10B 109.4
O103 C102 C101 106.73(19)
O103 C102 H102 110.3
O103 C102 C103 110.01(19)
C101 C102 H102 110.3
C101 C102 C103 109.1(2)
C103 C102 H102 110.3
O102 C103 C102 109.71(19)
O102 C103 H103 109.9
O102 C103 C109 107.56(19)
C102 C103 H103 109.9
C109 C103 C102 109.8(2)
C109 C103 H103 109.9
O101 C104 C105 110.7(2)
O101 C104 C106 105.8(2)
O102 C104 O101 110.16(19)
O102 C104 C105 111.6(2)
O102 C104 C106 105.5(2)
C106 C104 C105 112.8(2)
C104 C105 H10C 109.5
C104 C105 H10D 109.5
C104 C105 H10E 109.5
H10C C105 H10D 109.5
H10C C105 H10E 109.5
H10D C105 H10E 109.5
C104 C106 H10F 109.5
C104 C106 H10G 109.5
C104 C106 H10H 109.5
H10F C106 H10G 109.5
H10F C106 H10H 109.5
H10G C106 H10H 109.5
O103 C107 H107 109.1
O103 C107 C108 108.81(18)
O104 C107 O103 113.1(2)
O104 C107 H107 109.1
O104 C107 C108 107.58(19)
C108 C107 H107 109.1
F101 C108 C107 109.66(18)
F101 C108 H108 109.0
F101 C108 C109 110.08(18)
C107 C108 H108 109.0
C109 C108 C107 110.2(2)
C109 C108 H108 109.0
F102 C109 C103 109.70(19)
F102 C109 C108 108.7(2)
F102 C109 H109 109.5
C103 C109 C108 109.98(18)
C103 C109 H109 109.5
C108 C109 H109 109.5
C204 O201 C201 114.98(19)
C203 O202 C204 114.04(18)
C207 O203 C202 113.97(19)
C207 O204 H204 106(3)
O201 C201 H20A 109.4
O201 C201 H20B 109.4
O201 C201 C202 111.2(2)
H20A C201 H20B 108.0
C202 C201 H20A 109.4
C202 C201 H20B 109.4
O203 C202 C201 107.6(2)
O203 C202 H202 109.4
O203 C202 C203 111.7(2)
C201 C202 H202 109.4
C201 C202 C203 109.20(19)
C203 C202 H202 109.4
O202 C203 C202 110.63(19)
O202 C203 H203 109.7
O202 C203 C209 106.7(2)
C202 C203 H203 109.7
C209 C203 C202 110.38(19)
C209 C203 H203 109.7
O201 C204 O202 110.25(18)
O201 C204 C205 112.3(2)
O201 C204 C206 105.9(2)
O202 C204 C205 110.1(2)
O202 C204 C206 105.15(19)
C206 C204 C205 112.8(2)
C204 C205 H20C 109.5
C204 C205 H20D 109.5
C204 C205 H20E 109.5
H20C C205 H20D 109.5
H20C C205 H20E 109.5
H20D C205 H20E 109.5
C204 C206 H20F 109.5
C204 C206 H20G 109.5
C204 C206 H20H 109.5
H20F C206 H20G 109.5
H20F C206 H20H 109.5
H20G C206 H20H 109.5
O203 C207 H207 109.6
O203 C207 C208 108.95(19)
O204 C207 O203 112.2(2)
O204 C207 H207 109.6
O204 C207 C208 106.8(2)
C208 C207 H207 109.6
F201 C208 C207 109.13(19)
F201 C208 H208 110.3
F201 C208 C209 108.3(2)
C207 C208 H208 110.3
C209 C208 C207 108.6(2)
C209 C208 H208 110.3
F202 C209 C203 109.36(19)
F202 C209 C208 109.5(2)
F202 C209 H209 108.9
C203 C209 H209 108.9
C208 C209 C203 111.2(2)
C208 C209 H209 108.9

loop_
_geom_bond_atom_site_label_1
_geom_bond_atom_site_label_2
_geom_bond_distance
F101 C108 1.402(3)
F102 C109 1.411(3)
O101 C101 1.436(3)
O101 C104 1.443(3)
O102 C103 1.432(3)
O102 C104 1.431(3)
O103 C102 1.447(3)
O103 C107 1.417(3)
O104 H104 0.88(4)
O104 C107 1.400(3)
C101 H10A 0.9900
C101 H10B 0.9900
C101 C102 1.510(4)
C102 H102 1.0000
C102 C103 1.531(3)
C103 H103 1.0000
C103 C109 1.510(4)
C104 C105 1.526(4)
C104 C106 1.515(4)
C105 H10C 0.9800
C105 H10D 0.9800
C105 H10E 0.9800
C106 H10F 0.9800
C106 H10G 0.9800
C106 H10H 0.9800
C107 H107 1.0000
C107 C108 1.539(3)
C108 H108 1.0000
C108 C109 1.511(3)
C109 H109 1.0000
F201 C208 1.399(3)
F202 C209 1.408(3)
O201 C201 1.438(3)
O201 C204 1.416(3)
O202 C203 1.440(3)
O202 C204 1.449(3)
O203 C202 1.432(3)
O203 C207 1.428(3)
O204 H204 0.83(4)
O204 C207 1.409(3)
C201 H20A 0.9900
C201 H20B 0.9900
C201 C202 1.518(4)
C202 H202 1.0000
C202 C203 1.534(3)
C203 H203 1.0000
C203 C209 1.523(4)
C204 C205 1.532(4)
C204 C206 1.521(4)
C205 H20C 0.9800
C205 H20D 0.9800
C205 H20E 0.9800
C206 H20F 0.9800
C206 H20G 0.9800
C206 H20H 0.9800
C207 H207 1.0000
C207 C208 1.537(4)
C208 H208 1.0000
C208 C209 1.514(4)
C209 H209 1.0000

loop_
_geom_torsion_atom_site_label_1
_geom_torsion_atom_site_label_2
_geom_torsion_atom_site_label_3
_geom_torsion_atom_site_label_4
_geom_torsion
F101 C108 C109 F102 -62.4(2)
F101 C108 C109 C103 177.47(19)
O101 C101 C102 O103 66.3(2)
O101 C101 C102 C103 -52.5(3)
O102 C103 C109 F102 -55.4(2)
O102 C103 C109 C108 64.1(2)
O103 C102 C103 O102 -62.6(3)
O103 C102 C103 C109 55.4(3)
O103 C107 C108 F101 -178.90(18)
O103 C107 C108 C109 -57.6(3)
O104 C107 C108 F101 -56.1(2)
O104 C107 C108 C109 65.3(2)
C101 O101 C104 O102 -52.9(3)
C101 O101 C104 C105 71.1(3)
C101 O101 C104 C106 -166.5(2)
C101 C102 C103 O102 54.1(3)
C101 C102 C103 C109 172.1(2)
C102 O103 C107 O104 -59.2(2)
C102 O103 C107 C108 60.3(3)
C102 C103 C109 F102 -174.68(19)
C102 C103 C109 C108 -55.2(3)
C103 O102 C104 O101 55.1(2)
C103 O102 C104 C105 -68.3(3)
C103 O102 C104 C106 168.8(2)
C104 O101 C101 C102 53.5(3)
C104 O102 C103 C102 -57.2(2)
C104 O102 C103 C109 -176.52(18)
C107 O103 C102 C101 -178.13(19)
C107 O103 C102 C103 -59.9(3)
C107 C108 C109 F102 176.53(19)
C107 C108 C109 C103 56.4(3)
F201 C208 C209 F202 -64.1(2)
F201 C208 C209 C203 174.95(19)
O201 C201 C202 O203 70.5(2)
O201 C201 C202 C203 -51.0(3)
O202 C203 C209 F202 -52.5(3)
O202 C203 C209 C208 68.5(2)
O203 C202 C203 O202 -67.5(3)
O203 C202 C203 C209 50.4(3)
O203 C207 C208 F201 -178.0(2)
O203 C207 C208 C209 -60.2(3)
O204 C207 C208 F201 -56.5(3)
O204 C207 C208 C209 61.3(3)
C201 O201 C204 O202 -55.6(3)
C201 O201 C204 C205 67.6(3)
C201 O201 C204 C206 -168.9(2)
C201 C202 C203 O202 51.5(3)
C201 C202 C203 C209 169.4(2)
C202 O203 C207 O204 -56.1(3)
C202 O203 C207 C208 62.0(3)
C202 C203 C209 F202 -172.8(2)
C202 C203 C209 C208 -51.7(3)
C203 O202 C204 O201 55.9(3)
C203 O202 C204 C205 -68.6(2)
C203 O202 C204 C206 169.60(19)
C204 O201 C201 C202 55.1(3)
C204 O202 C203 C202 -55.2(3)
C204 O202 C203 C209 -175.25(18)
C207 O203 C202 C201 -177.23(19)
C207 O203 C202 C203 -57.3(3)
C207 C208 C209 F202 177.55(19)
C207 C208 C209 C203 56.6(3)
